data_2203181
loop_
_publ_author_name
'Jonathan P. H. Charmant'
'Nicholas C. Norman'
'A. Guy Orpen'
'George R. Whittell'

_publ_section_title
;
 Carbonyldichlorohydridobis(trimethylphosphine)iridium(III)
;
_journal_issue 2
_journal_name_full 'Acta Crystallographica Section E'
_journal_page_first m164
_journal_page_last m165
_journal_paper_doi 10.1107/S1600536804000480
_journal_volume 60
_journal_year 2004
_chemical_formula_iupac '[Ir Cl2 H (C3 H9 P)2 (C O)]'
_chemical_formula_moiety 'C7 H19 Cl2 Ir O P2'
_chemical_formula_sum 'C7 H19 Cl2 Ir O P2'
_chemical_formula_weight 444.26
_space_group_IT_number 7
_symmetry_cell_setting monoclinic
_symmetry_space_group_name_Hall 'P -2yac'
_symmetry_space_group_name_H-M 'P 1 n 1'
_atom_sites_solution_hydrogens geom
_atom_sites_solution_primary direct
_atom_sites_solution_secondary difmap
_audit_creation_method SHELXL-97
_cell_angle_alpha 90.00
_cell_angle_beta 97.157(5)
_cell_angle_gamma 90.00
_cell_formula_units_Z 2
_cell_length_a 6.472(2)
_cell_length_b 13.156(4)
_cell_length_c 8.598(3)
_cell_measurement_reflns_used 5819
_cell_measurement_temperature 173(2)
_cell_measurement_theta_max 40
_cell_measurement_theta_min 2
_cell_volume 726.4(4)
_computing_cell_refinement 'SAINT (Bruker, 1996)'
_computing_data_collection 'SMART (Bruker, 1996)'
_computing_data_reduction 'SHELXTL (Bruker, 2001) and SAINT'
_computing_molecular_graphics SHELXTL
_computing_publication_material SHELXTL
_computing_structure_refinement 'SHELXL97 (Sheldrick, 1997)'
_computing_structure_solution 'SHELXS97 (Sheldrick, 1990)'
_diffrn_ambient_temperature 173(2)
_diffrn_detector_area_resol_mean 8.192
_diffrn_measured_fraction_theta_full 0.991
_diffrn_measured_fraction_theta_max 0.991
_diffrn_measurement_device_type 'Bruker SMART CCD area-detector'
_diffrn_measurement_method 'frames, each covering 0.3\% in \w'
_diffrn_radiation_monochromator graphite
_diffrn_radiation_source 'fine-focus sealed tube'
_diffrn_radiation_type MoK\a
_diffrn_radiation_wavelength 0.71073
_diffrn_reflns_av_R_equivalents 0.0747
_diffrn_reflns_av_sigmaI/netI 0.0898
_diffrn_reflns_limit_h_max 8
_diffrn_reflns_limit_h_min -8
_diffrn_reflns_limit_k_max 17
_diffrn_reflns_limit_k_min -16
_diffrn_reflns_limit_l_max 11
_diffrn_reflns_limit_l_min -11
_diffrn_reflns_number 7494
_diffrn_reflns_theta_full 27.57
_diffrn_reflns_theta_max 27.57
_diffrn_reflns_theta_min 1.55
_diffrn_standards_decay_% 0
_exptl_absorpt_coefficient_mu 9.747
_exptl_absorpt_correction_T_max 0.613
_exptl_absorpt_correction_T_min 0.310
_exptl_absorpt_correction_type multi-scan
_exptl_absorpt_process_details '(SADABS; Sheldrick, 2001)'
_exptl_crystal_colour orange
_exptl_crystal_density_diffrn 2.031
_exptl_crystal_density_method 'not measured'
_exptl_crystal_description block
_exptl_crystal_F_000 420
_exptl_crystal_size_max 0.20
_exptl_crystal_size_mid 0.10
_exptl_crystal_size_min 0.05
_refine_diff_density_max 2.697
_refine_diff_density_min -3.569
_refine_ls_abs_structure_details 'Flack (1983), 1482 Friedel pairs'
_refine_ls_abs_structure_Flack 0.149(13)
_refine_ls_extinction_method none
_refine_ls_goodness_of_fit_ref 1.054
_refine_ls_hydrogen_treatment mixed
_refine_ls_matrix_type full
_refine_ls_number_parameters 128
_refine_ls_number_reflns 3176
_refine_ls_number_restraints 3
_refine_ls_restrained_S_all 1.054
_refine_ls_R_factor_all 0.0454
_refine_ls_R_factor_gt 0.0424
_refine_ls_shift/su_max 0.000
_refine_ls_shift/su_mean 0.000
_refine_ls_structure_factor_coef Fsqd
_refine_ls_weighting_details 'calc w = 1/[\s^2^(Fo^2^)+(0.0144P)^2^] where P = (Fo^2^+2Fc^2^)/3'
_refine_ls_weighting_scheme calc
_refine_ls_wR_factor_gt 0.0975
_refine_ls_wR_factor_ref 0.0997
_reflns_number_gt 2964
_reflns_number_total 3176
_reflns_threshold_expression I>2\s(I)
_cod_data_source_file dn6112.cif
_cod_data_source_block 1
_cod_depositor_comments
;
The following automatic conversions were performed:
'_symmetry_cell_setting' value 'Monoclinic' changed to 'monoclinic'
according to '/home/saulius/struct/CIF-dictionaries/cif_core.dic'
dictionary named 'cif_core.dic' version 2.4.1 from 2010-06-29.

Automatic conversion script
Id: cif_fix_enum 1527 2010-12-29 10:47:43Z saulius 

The following automatic conversions were performed:

'_symmetry_cell_setting' value 'Monoclinic' changed to 'monoclinic'
according to /home/saulius/struct/CIF-dictionaries/cif_core.dic
dictionary named 'cif_core.dic' version 2.4.1 from 2010-06-29.

Automatic conversion script
Id: cif_fix_values 1715 2011-07-08 13:25:40Z adriana 
;
_cod_original_sg_symbol_H-M 'P n'
_cod_database_code 2203181
_cod_database_fobs_code 2203181

loop_
_symmetry_equiv_pos_as_xyz
'x, y, z'
'x+1/2, -y, z+1/2'

loop_
_atom_site_label
_atom_site_fract_x
_atom_site_fract_y
_atom_site_fract_z
_atom_site_U_iso_or_equiv
_atom_site_adp_type
_atom_site_calc_flag
_atom_site_refinement_flags
_atom_site_occupancy
_atom_site_type_symbol
C1 1.0420(13) 0.3113(7) 0.7435(10) 0.0320(17) Uani d . 1 C
C2 1.1657(18) 0.4692(7) 1.0321(11) 0.049(2) Uani d . 1 C
H2A 1.2090 0.5129 1.1227 0.073 Uiso calc R 1 H
H2B 1.0541 0.5027 0.9632 0.073 Uiso calc R 1 H
H2C 1.2847 0.4570 0.9744 0.073 Uiso calc R 1 H
C3 1.2949(16) 0.2941(8) 1.2214(12) 0.046(2) Uani d . 1 C
H3A 1.4056 0.2788 1.1569 0.070 Uiso calc R 1 H
H3B 1.2511 0.2313 1.2690 0.070 Uiso calc R 1 H
H3C 1.3471 0.3423 1.3040 0.070 Uiso calc R 1 H
C4 0.8931(15) 0.3871(7) 1.2353(12) 0.041(2) Uani d . 1 C
H4A 0.9711 0.4178 1.3286 0.062 Uiso calc R 1 H
H4B 0.8185 0.3269 1.2659 0.062 Uiso calc R 1 H
H4C 0.7929 0.4365 1.1850 0.062 Uiso calc R 1 H
C5 0.786(3) 0.1484(13) 0.5178(13) 0.106(7) Uani d . 1 C
H5A 0.9322 0.1379 0.5025 0.159 Uiso calc R 1 H
H5B 0.7452 0.2183 0.4891 0.159 Uiso calc R 1 H
H5C 0.6980 0.1008 0.4515 0.159 Uiso calc R 1 H
C6 0.831(3) -0.0049(9) 0.7503(18) 0.085(4) Uani d . 1 C
H6A 0.7468 -0.0486 0.6748 0.127 Uiso calc R 1 H
H6B 0.8083 -0.0240 0.8570 0.127 Uiso calc R 1 H
H6C 0.9787 -0.0132 0.7381 0.127 Uiso calc R 1 H
C7 0.4731(17) 0.1223(10) 0.7128(17) 0.074(4) Uani d . 1 C
H7A 0.4100 0.1827 0.6597 0.112 Uiso calc R 1 H
H7B 0.4393 0.1204 0.8208 0.112 Uiso calc R 1 H
H7C 0.4184 0.0612 0.6570 0.112 Uiso calc R 1 H
Cl1 0.6100(4) 0.35400(16) 0.8662(3) 0.0414(5) Uani d . 1 Cl
Cl2 0.7829(4) 0.14469(16) 1.0945(3) 0.0403(5) Uani d . 1 Cl
Ir1 0.92263(18) 0.242795(17) 0.89647(15) 0.02626(11) Uani d D 1 Ir
O1 1.1115(11) 0.3544(6) 0.6500(8) 0.0538(18) Uani d . 1 O
P1 1.0728(3) 0.35008(16) 1.0984(3) 0.0307(4) Uani d . 1 P
P2 0.7558(4) 0.12727(18) 0.7147(3) 0.0365(5) Uani d . 1 P
H1 1.135(10) 0.179(7) 0.917(11) 0.055 Uiso d D 1 H

loop_
_atom_site_aniso_label
_atom_site_aniso_U_11
_atom_site_aniso_U_22
_atom_site_aniso_U_33
_atom_site_aniso_U_12
_atom_site_aniso_U_13
_atom_site_aniso_U_23
C1 0.030(4) 0.035(5) 0.032(4) 0.003(3) 0.007(3) 0.000(3)
C2 0.068(6) 0.020(4) 0.064(6) -0.009(4) 0.030(5) -0.005(4)
C3 0.042(5) 0.044(6) 0.051(5) 0.000(4) -0.001(4) -0.005(5)
C4 0.043(5) 0.028(4) 0.058(5) -0.002(4) 0.023(4) -0.011(4)
C5 0.159(17) 0.104(13) 0.049(8) -0.069(12) -0.009(9) 0.001(7)
C6 0.102(10) 0.037(6) 0.105(10) 0.028(7) -0.026(8) -0.032(7)
C7 0.046(6) 0.058(8) 0.116(11) -0.010(5) 0.000(7) -0.040(7)
Cl1 0.0392(11) 0.0245(10) 0.0613(13) 0.0097(8) 0.0102(10) 0.0045(9)
Cl2 0.0568(13) 0.0218(10) 0.0443(11) -0.0015(9) 0.0147(10) 0.0042(8)
Ir1 0.02997(17) 0.01981(15) 0.03020(16) 0.0048(2) 0.00845(12) 0.0010(3)
O1 0.053(4) 0.054(5) 0.055(4) -0.003(3) 0.009(3) 0.015(3)
P1 0.0358(11) 0.0192(10) 0.0389(11) -0.0025(8) 0.0119(9) -0.0018(8)
P2 0.0427(12) 0.0279(12) 0.0385(11) 0.0043(9) 0.0035(10) -0.0019(9)

loop_
_atom_type_symbol
_atom_type_description
_atom_type_scat_dispersion_real
_atom_type_scat_dispersion_imag
_atom_type_scat_source
C C 0.0033 0.0016 'International Tables Vol C Tables 4.2.6.8 and 6.1.1.4'
H H 0.0000 0.0000 'International Tables Vol C Tables 4.2.6.8 and 6.1.1.4'
O O 0.0106 0.0060 'International Tables Vol C Tables 4.2.6.8 and 6.1.1.4'
P P 0.1023 0.0942 'International Tables Vol C Tables 4.2.6.8 and 6.1.1.4'
Cl Cl 0.1484 0.1585 'International Tables Vol C Tables 4.2.6.8 and 6.1.1.4'
Ir Ir -1.4442 7.9887 'International Tables Vol C Tables 4.2.6.8 and 6.1.1.4'

loop_
_geom_angle_atom_site_label_1
_geom_angle_atom_site_label_2
_geom_angle_atom_site_label_3
_geom_angle
_geom_angle_publ_flag
O1 C1 Ir1 178.6(8) no
P1 C2 H2A 109.5 no
P1 C2 H2B 109.5 no
H2A C2 H2B 109.5 no
P1 C2 H2C 109.5 no
H2A C2 H2C 109.5 no
H2B C2 H2C 109.5 no
P1 C3 H3A 109.5 no
P1 C3 H3B 109.5 no
H3A C3 H3B 109.5 no
P1 C3 H3C 109.5 no
H3A C3 H3C 109.5 no
H3B C3 H3C 109.5 no
P1 C4 H4A 109.5 no
P1 C4 H4B 109.5 no
H4A C4 H4B 109.5 no
P1 C4 H4C 109.5 no
H4A C4 H4C 109.5 no
H4B C4 H4C 109.5 no
P2 C5 H5A 109.5 no
P2 C5 H5B 109.5 no
H5A C5 H5B 109.5 no
P2 C5 H5C 109.5 no
H5A C5 H5C 109.5 no
H5B C5 H5C 109.5 no
P2 C6 H6A 109.5 no
P2 C6 H6B 109.5 no
H6A C6 H6B 109.5 no
P2 C6 H6C 109.5 no
H6A C6 H6C 109.5 no
H6B C6 H6C 109.5 no
P2 C7 H7A 109.5 no
P2 C7 H7B 109.5 no
H7A C7 H7B 109.5 no
P2 C7 H7C 109.5 no
H7A C7 H7C 109.5 no
H7B C7 H7C 109.5 no
C1 Ir1 P2 92.3(3) yes
C1 Ir1 P1 93.6(3) yes
P2 Ir1 P1 174.11(12) yes
C1 Ir1 Cl2 176.3(3) yes
P2 Ir1 Cl2 86.63(9) yes
P1 Ir1 Cl2 87.51(10) yes
C1 Ir1 Cl1 92.6(3) yes
P2 Ir1 Cl1 90.60(10) yes
P1 Ir1 Cl1 88.86(9) yes
Cl2 Ir1 Cl1 90.98(10) yes
C1 Ir1 H1 84(4) yes
P2 Ir1 H1 93(4) yes
P1 Ir1 H1 88(4) yes
Cl2 Ir1 H1 92(4) yes
Cl1 Ir1 H1 176(4) yes
C2 P1 C4 103.7(4) no
C2 P1 C3 105.3(5) no
C4 P1 C3 104.7(5) no
C2 P1 Ir1 114.4(3) no
C4 P1 Ir1 113.5(3) no
C3 P1 Ir1 114.1(3) no
C5 P2 C6 104.7(9) no
C5 P2 C7 103.3(8) no
C6 P2 C7 102.4(7) no
C5 P2 Ir1 116.3(5) no
C6 P2 Ir1 114.6(4) no
C7 P2 Ir1 114.0(4) no

loop_
_geom_bond_atom_site_label_1
_geom_bond_atom_site_label_2
_geom_bond_distance
_geom_bond_publ_flag
C1 O1 1.123(11) no
C1 Ir1 1.842(9) yes
C2 P1 1.797(9) no
C2 H2A 0.9800 no
C2 H2B 0.9800 no
C2 H2C 0.9800 no
C3 P1 1.830(10) yes
C3 H3A 0.9800 no
C3 H3B 0.9800 no
C3 H3C 0.9800 no
C4 P1 1.821(9) yes
C4 H4A 0.9800 no
C4 H4B 0.9800 no
C4 H4C 0.9800 no
C5 P2 1.751(12) yes
C5 H5A 0.9800 no
C5 H5B 0.9800 no
C5 H5C 0.9800 no
C6 P2 1.821(12) yes
C6 H6A 0.9800 no
C6 H6B 0.9800 no
C6 H6C 0.9800 no
C7 P2 1.829(12) yes
C7 H7A 0.9800 no
C7 H7B 0.9800 no
C7 H7C 0.9800 no
Cl1 Ir1 2.484(2) yes
Cl2 Ir1 2.401(3) yes
Ir1 P2 2.345(3) yes
Ir1 P1 2.352(3) yes
Ir1 H1 1.60(2) yes

loop_
_geom_torsion_atom_site_label_1
_geom_torsion_atom_site_label_2
_geom_torsion_atom_site_label_3
_geom_torsion_atom_site_label_4
_geom_torsion
_geom_torsion_publ_flag
C1 Ir1 P1 C2 17.7(5) no
Cl2 Ir1 P1 C2 -165.9(4) no
Cl1 Ir1 P1 C2 -74.8(4) no
C1 Ir1 P1 C4 136.5(5) no
Cl2 Ir1 P1 C4 -47.0(4) no
Cl1 Ir1 P1 C4 44.0(4) no
C1 Ir1 P1 C3 -103.6(5) no
Cl2 Ir1 P1 C3 72.8(4) no
Cl1 Ir1 P1 C3 163.8(4) no
C1 Ir1 P2 C5 -3.4(8) no
Cl2 Ir1 P2 C5 -179.8(8) no
Cl1 Ir1 P2 C5 89.3(8) no
C1 Ir1 P2 C6 119.2(7) no
Cl2 Ir1 P2 C6 -57.3(7) no
Cl1 Ir1 P2 C6 -148.2(7) no
C1 Ir1 P2 C7 -123.4(6) no
Cl2 Ir1 P2 C7 60.2(6) no
Cl1 Ir1 P2 C7 -30.8(6) no
